data_4083577
loop_
_publ_author_name
'Saxena, Priya'
'Thirupathi, Natesan'
'Nethaji, Munirathinam'

_publ_contact_author 'Thirupathi N.'
_publ_section_title
;
 Mono- and Dialkyne Insertion Reactions of
 CyclopalladatedN,N&#x2032;,N&#x2033;-Triarylguanidines
 [\k2(C,N)Pd(\m-Br)]2andcis-/trans-[\k2(C,N)Pd(Lewis Base)Br]. Scaffolds
 for Enlarged, Rearranged, and Zwitterionic Palladacycles through Ring
 Contraction cum Amine--Imine Tautomerization
;
_journal_issue 12
_journal_name_full Organometallics
_journal_page_first 3182
_journal_paper_doi 10.1021/om500423q
_journal_volume 33
_journal_year 2014
_chemical_formula_moiety 'C33 H37 Br N4 O4 Pd'
_chemical_formula_sum 'C33 H37 Br N4 O4 Pd'
_chemical_formula_weight 739.98
_chemical_name_systematic
;
 ?
;
_space_group_IT_number 2
_symmetry_cell_setting triclinic
_symmetry_space_group_name_Hall '-P 1'
_symmetry_space_group_name_H-M 'P -1'
_atom_sites_solution_hydrogens geom
_atom_sites_solution_primary direct
_atom_sites_solution_secondary difmap
_audit_creation_method SHELXL-97
_cell_angle_alpha 98.473(4)
_cell_angle_beta 99.449(5)
_cell_angle_gamma 104.876(4)
_cell_formula_units_Z 2
_cell_length_a 10.049(2)
_cell_length_b 13.250(3)
_cell_length_c 13.454(3)
_cell_measurement_temperature 298(2)
_cell_measurement_theta_max 26.37
_cell_measurement_theta_min 2.02
_cell_volume 1673.8(6)
_computing_cell_refinement 'BRUKER SMART APEX CCD'
_computing_data_collection 'BRUKER SMART APEX CCD'
_computing_data_reduction 'BRUKER SAINT'
_computing_molecular_graphics 'OLEX 2-1.2'
_computing_publication_material 'WINGX V1.80.01'
_computing_structure_refinement 'SHELXL-97 (Sheldrick, 2008)'
_computing_structure_solution SIR-92
_diffrn_ambient_temperature 298(2)
_diffrn_detector_area_resol_mean 0.3
_diffrn_measured_fraction_theta_full 0.972
_diffrn_measured_fraction_theta_max 0.972
_diffrn_measurement_device_type 'BRUKER SMART APEX CCD'
_diffrn_measurement_method 'OMEGA SCAN'
_diffrn_radiation_monochromator graphite
_diffrn_radiation_source 'fine-focus sealed tube'
_diffrn_radiation_type MoK\a
_diffrn_radiation_wavelength 0.71073
_diffrn_reflns_av_R_equivalents 0.0364
_diffrn_reflns_av_sigmaI/netI 0.0791
_diffrn_reflns_limit_h_max 12
_diffrn_reflns_limit_h_min -8
_diffrn_reflns_limit_k_max 16
_diffrn_reflns_limit_k_min -15
_diffrn_reflns_limit_l_max 11
_diffrn_reflns_limit_l_min -16
_diffrn_reflns_number 9600
_diffrn_reflns_theta_full 26.37
_diffrn_reflns_theta_max 26.37
_diffrn_reflns_theta_min 2.02
_exptl_absorpt_coefficient_mu 1.789
_exptl_absorpt_correction_T_max 0.7051
_exptl_absorpt_correction_T_min 0.6837
_exptl_absorpt_correction_type empirical
_exptl_absorpt_process_details SADABS
_exptl_crystal_colour YELLOW
_exptl_crystal_density_diffrn 1.468
_exptl_crystal_density_method 'not measured'
_exptl_crystal_description IRREGULAR
_exptl_crystal_F_000 752
_exptl_crystal_size_max 0.23
_exptl_crystal_size_mid 0.22
_exptl_crystal_size_min 0.21
_refine_diff_density_max 2.053
_refine_diff_density_min -1.061
_refine_diff_density_rms 0.295
_refine_ls_extinction_coef 0.0050(12)
_refine_ls_extinction_expression Fc^*^=kFc[1+0.001xFc^2^\l^3^/sin(2\q)]^-1/4^
_refine_ls_extinction_method SHELXL
_refine_ls_goodness_of_fit_ref 1.126
_refine_ls_hydrogen_treatment constr
_refine_ls_matrix_type full
_refine_ls_number_parameters 386
_refine_ls_number_reflns 6657
_refine_ls_number_restraints 1
_refine_ls_restrained_S_all 1.127
_refine_ls_R_factor_all 0.0968
_refine_ls_R_factor_gt 0.0674
_refine_ls_shift/su_max 0.015
_refine_ls_shift/su_mean 0.000
_refine_ls_structure_factor_coef Fsqd
_refine_ls_weighting_details 'calc w=1/[\s^2^(Fo^2^)+(0.1233P)^2^+0.0000P] where P=(Fo^2^+2Fc^2^)/3'
_refine_ls_weighting_scheme calc
_refine_ls_wR_factor_gt 0.1681
_refine_ls_wR_factor_ref 0.2222
_reflns_number_gt 4861
_reflns_number_total 6657
_reflns_threshold_expression >2\s(I)
_cod_data_source_file om500423q_si_002.cif
_cod_data_source_block 2g
_cod_depositor_comments
;
The following automatic conversions were performed:

'_symmetry_cell_setting' value 'TRICLINIC' changed to 'triclinic'
according to
/usr/data/users/saulius/crontab/automatic-downloads/rss-feeds/ACS/lib/dictionaries/cif_core.dic
dictionary named 'cif_core.dic' version 2.4.2 from
2011-04-26.

'_exptl_absorpt_correction_type' value 'EMPIRICAL'
changed to 'empirical' according to
/usr/data/users/saulius/crontab/automatic-downloads/rss-feeds/ACS/lib/dictionaries/cif_core.dic
dictionary named 'cif_core.dic' version 2.4.2 from 2011-04-26.

Automatic conversion script
Id: cif_fix_values 2281 2013-09-26 08:29:07Z andrius 

 Adding full bibliography for 4083571--4083582.cif.
;
_cod_original_cell_volume 1673.6(7)
_cod_original_sg_symbol_H-M P-1
_cod_database_code 4083577

loop_
_symmetry_equiv_pos_as_xyz
'x, y, z'
'-x, -y, -z'

loop_
_atom_site_label
_atom_site_type_symbol
_atom_site_fract_x
_atom_site_fract_y
_atom_site_fract_z
_atom_site_U_iso_or_equiv
_atom_site_adp_type
_atom_site_occupancy
_atom_site_symmetry_multiplicity
_atom_site_calc_flag
_atom_site_refinement_flags
Pd1 Pd 0.70371(5) 0.67838(4) 0.31160(4) 0.0269(2) Uani 1 1 d .
Br1 Br 0.62489(10) 0.49922(6) 0.19549(6) 0.0474(3) Uani 1 1 d .
O1 O 0.8594(5) 1.0357(4) 0.5198(4) 0.0402(12) Uani 1 1 d .
O2 O 0.8419(6) 1.0946(4) 0.3731(4) 0.0392(12) Uani 1 1 d .
O3 O 0.7610(6) 0.8130(4) 0.5723(4) 0.0471(14) Uani 1 1 d .
O4 O 0.5944(5) 0.8708(4) 0.4861(4) 0.0441(13) Uani 1 1 d .
N1 N 0.6675(5) 0.7538(4) 0.1930(4) 0.0219(11) Uani 1 1 d .
N2 N 0.4289(6) 0.6766(4) 0.1541(4) 0.0258(12) Uani 1 1 d .
H2 H 0.4320 0.6126 0.1349 0.031 Uiso 1 1 calc R
N3 N 0.5218(6) 0.8422(4) 0.1131(4) 0.0255(12) Uani 1 1 d .
H3 H 0.5848 0.9026 0.1364 0.031 Uiso 1 1 calc R
N4 N 0.7576(7) 0.5748(5) 0.4998(5) 0.0417(16) Uani 1 1 d .
C1 C 0.5442(7) 0.7587(5) 0.1540(5) 0.0273(14) Uani 1 1 d .
C2 C 0.3030(7) 0.6910(5) 0.1845(5) 0.0266(14) Uani 1 1 d .
C3 C 0.3097(8) 0.7799(5) 0.2533(5) 0.0304(15) Uani 1 1 d .
H3A H 0.3951 0.8324 0.2790 0.037 Uiso 1 1 calc R
C4 C 0.1892(9) 0.7917(6) 0.2846(6) 0.0381(18) Uani 1 1 d .
H4 H 0.1918 0.8526 0.3301 0.046 Uiso 1 1 calc R
C5 C 0.0638(8) 0.7100(6) 0.2464(6) 0.0400(19) Uani 1 1 d .
H5 H -0.0184 0.7171 0.2660 0.048 Uiso 1 1 calc R
C6 C 0.0597(8) 0.6201(6) 0.1811(5) 0.0342(16) Uani 1 1 d .
H6 H -0.0245 0.5657 0.1584 0.041 Uiso 1 1 calc R
C7 C 0.1792(8) 0.6084(5) 0.1480(5) 0.0323(16) Uani 1 1 d .
C8 C 0.1794(8) 0.5106(6) 0.0761(6) 0.0421(19) Uani 1 1 d .
H8A H 0.0867 0.4612 0.0583 0.063 Uiso 1 1 calc R
H8B H 0.2447 0.4779 0.1091 0.063 Uiso 1 1 calc R
H8C H 0.2071 0.5300 0.0150 0.063 Uiso 1 1 calc R
C9 C 0.4049(7) 0.8408(5) 0.0355(5) 0.0297(15) Uani 1 1 d .
C10 C 0.3511(8) 0.7532(6) -0.0470(5) 0.0321(15) Uani 1 1 d .
H10 H 0.3872 0.6951 -0.0491 0.039 Uiso 1 1 calc R
C11 C 0.2436(8) 0.7544(6) -0.1250(6) 0.0379(17) Uani 1 1 d .
H11 H 0.2047 0.6960 -0.1790 0.045 Uiso 1 1 calc R
C12 C 0.1937(8) 0.8434(6) -0.1225(6) 0.0394(18) Uani 1 1 d .
H12 H 0.1221 0.8449 -0.1753 0.047 Uiso 1 1 calc R
C13 C 0.2503(7) 0.9293(6) -0.0419(5) 0.0337(16) Uani 1 1 d .
H13 H 0.2170 0.9887 -0.0416 0.040 Uiso 1 1 calc R
C14 C 0.3566(7) 0.9294(5) 0.0396(5) 0.0295(15) Uani 1 1 d .
C15 C 0.4131(8) 1.0209(5) 0.1303(5) 0.0323(16) Uani 1 1 d .
H15A H 0.3879 0.9975 0.1907 0.048 Uiso 1 1 calc R
H15B H 0.3736 1.0777 0.1174 0.048 Uiso 1 1 calc R
H15C H 0.5138 1.0459 0.1405 0.048 Uiso 1 1 calc R
C16 C 0.7906(7) 0.8298(5) 0.1789(5) 0.0254(14) Uani 1 1 d .
C17 C 0.8695(7) 0.9078(5) 0.2643(5) 0.0278(14) Uani 1 1 d .
C18 C 0.9932(7) 0.9787(6) 0.2517(6) 0.0354(17) Uani 1 1 d .
H18 H 1.0467 1.0329 0.3066 0.042 Uiso 1 1 calc R
C19 C 1.0364(7) 0.9698(6) 0.1609(6) 0.0345(17) Uani 1 1 d .
H19 H 1.1189 1.0175 0.1545 0.041 Uiso 1 1 calc R
C20 C 0.9569(8) 0.8891(6) 0.0771(6) 0.0356(16) Uani 1 1 d .
H20 H 0.9886 0.8833 0.0159 0.043 Uiso 1 1 calc R
C21 C 0.8315(7) 0.8173(5) 0.0832(5) 0.0274(14) Uani 1 1 d .
C22 C 0.7430(9) 0.7345(6) -0.0051(6) 0.0434(19) Uani 1 1 d .
H22A H 0.6707 0.7603 -0.0395 0.065 Uiso 1 1 calc R
H22B H 0.7004 0.6716 0.0188 0.065 Uiso 1 1 calc R
H22C H 0.8002 0.7178 -0.0520 0.065 Uiso 1 1 calc R
C23 C 0.8236(7) 0.9134(5) 0.3637(5) 0.0259(14) Uani 1 1 d .
C24 C 0.8449(7) 1.0180(6) 0.4280(5) 0.0308(15) Uani 1 1 d .
C25 C 0.8679(10) 1.1996(6) 0.4328(6) 0.047(2) Uani 1 1 d .
H25A H 0.8024 1.1981 0.4775 0.071 Uiso 1 1 calc R
H25B H 0.8565 1.2478 0.3876 0.071 Uiso 1 1 calc R
H25C H 0.9623 1.2229 0.4732 0.071 Uiso 1 1 calc R
C26 C 0.7591(7) 0.8292(6) 0.3984(5) 0.0299(15) Uani 1 1 d .
C27 C 0.7090(8) 0.8360(6) 0.4938(5) 0.0338(16) Uani 1 1 d .
C28 C 0.5464(10) 0.8926(8) 0.5808(7) 0.062(3) Uani 1 1 d .
H28A H 0.5104 0.8269 0.6025 0.094 Uiso 1 1 calc R
H28B H 0.4733 0.9267 0.5695 0.094 Uiso 1 1 calc R
H28C H 0.6238 0.9386 0.6331 0.094 Uiso 1 1 calc R
C29 C 0.7417(7) 0.6152(6) 0.4309(6) 0.0350(16) Uani 1 1 d .
C30 C 0.7739(11) 0.5278(9) 0.5911(8) 0.070(3) Uiso 1 1 d D
C31 C 0.685(2) 0.4172(13) 0.5721(13) 0.060(4) Uiso 0.60 1 d P
C31' C 0.756(3) 0.416(2) 0.559(2) 0.073(8) Uiso 0.40 1 d P
C32 C 0.8960(19) 0.5986(13) 0.6709(13) 0.057(4) Uiso 0.60 1 d P
C32' C 0.815(3) 0.601(2) 0.682(2) 0.072(7) Uiso 0.40 1 d P
C33 C 0.646(2) 0.5644(16) 0.6490(16) 0.086(6) Uiso 0.60 1 d P
C33' C 0.928(2) 0.4912(18) 0.5805(18) 0.053(5) Uiso 0.40 1 d PD

loop_
_atom_site_aniso_label
_atom_site_aniso_U_11
_atom_site_aniso_U_22
_atom_site_aniso_U_33
_atom_site_aniso_U_23
_atom_site_aniso_U_13
_atom_site_aniso_U_12
Pd1 0.0312(3) 0.0295(3) 0.0244(3) 0.0107(2) 0.0072(2) 0.0128(2)
Br1 0.0672(6) 0.0354(5) 0.0432(5) 0.0064(4) 0.0091(4) 0.0233(4)
O1 0.042(3) 0.055(3) 0.027(3) 0.010(2) 0.009(2) 0.019(3)
O2 0.053(3) 0.032(3) 0.034(3) 0.010(2) 0.009(2) 0.012(2)
O3 0.070(4) 0.042(3) 0.027(3) 0.011(2) 0.010(3) 0.009(3)
O4 0.036(3) 0.061(4) 0.034(3) 0.001(3) 0.016(2) 0.011(3)
N1 0.022(3) 0.030(3) 0.018(3) 0.008(2) 0.005(2) 0.012(2)
N2 0.029(3) 0.025(3) 0.026(3) 0.002(2) 0.007(2) 0.013(2)
N3 0.029(3) 0.024(3) 0.027(3) 0.010(2) 0.006(2) 0.012(2)
N4 0.038(4) 0.047(4) 0.035(4) 0.023(3) -0.001(3) 0.001(3)
C1 0.040(4) 0.029(3) 0.014(3) 0.000(3) 0.009(3) 0.014(3)
C2 0.035(4) 0.028(3) 0.023(3) 0.011(3) 0.008(3) 0.015(3)
C3 0.041(4) 0.034(4) 0.026(3) 0.012(3) 0.015(3) 0.019(3)
C4 0.059(5) 0.036(4) 0.031(4) 0.014(3) 0.013(4) 0.028(4)
C5 0.032(4) 0.061(5) 0.049(5) 0.031(4) 0.018(3) 0.034(4)
C6 0.031(4) 0.042(4) 0.033(4) 0.016(3) 0.001(3) 0.017(3)
C7 0.038(4) 0.035(4) 0.024(4) 0.015(3) -0.001(3) 0.011(3)
C8 0.040(4) 0.041(4) 0.041(4) 0.003(3) -0.002(3) 0.013(3)
C9 0.034(4) 0.036(4) 0.023(3) 0.011(3) 0.006(3) 0.013(3)
C10 0.040(4) 0.031(4) 0.030(4) 0.006(3) 0.012(3) 0.018(3)
C11 0.039(4) 0.046(4) 0.027(4) 0.008(3) 0.004(3) 0.013(3)
C12 0.029(4) 0.061(5) 0.032(4) 0.016(4) 0.005(3) 0.016(4)
C13 0.030(4) 0.048(4) 0.036(4) 0.020(3) 0.017(3) 0.021(3)
C14 0.037(4) 0.032(4) 0.030(4) 0.012(3) 0.018(3) 0.018(3)
C15 0.043(4) 0.037(4) 0.026(4) 0.012(3) 0.017(3) 0.018(3)
C16 0.031(4) 0.027(3) 0.026(3) 0.008(3) 0.010(3) 0.018(3)
C17 0.025(3) 0.038(4) 0.027(3) 0.014(3) 0.009(3) 0.014(3)
C18 0.033(4) 0.035(4) 0.045(4) 0.018(3) 0.003(3) 0.019(3)
C19 0.033(4) 0.045(4) 0.044(4) 0.030(4) 0.021(3) 0.025(3)
C20 0.038(4) 0.048(4) 0.032(4) 0.018(3) 0.013(3) 0.023(3)
C21 0.036(4) 0.032(4) 0.026(3) 0.013(3) 0.012(3) 0.024(3)
C22 0.059(5) 0.044(5) 0.030(4) 0.005(3) 0.021(4) 0.015(4)
C23 0.030(3) 0.028(3) 0.021(3) 0.004(3) 0.006(3) 0.011(3)
C24 0.029(4) 0.039(4) 0.031(4) 0.014(3) 0.012(3) 0.013(3)
C25 0.065(6) 0.033(4) 0.047(5) 0.005(4) 0.022(4) 0.016(4)
C26 0.022(3) 0.043(4) 0.031(4) 0.019(3) 0.010(3) 0.013(3)
C27 0.038(4) 0.039(4) 0.027(4) 0.014(3) 0.014(3) 0.007(3)
C28 0.065(6) 0.064(6) 0.058(6) -0.002(5) 0.038(5) 0.010(5)
C29 0.031(4) 0.031(4) 0.043(4) 0.015(3) 0.003(3) 0.008(3)

loop_
_atom_type_symbol
_atom_type_description
_atom_type_scat_dispersion_real
_atom_type_scat_dispersion_imag
_atom_type_scat_source
C C 0.0033 0.0016 'International Tables Vol C Tables 4.2.6.8 and 6.1.1.4'
H H 0.0000 0.0000 'International Tables Vol C Tables 4.2.6.8 and 6.1.1.4'
N N 0.0061 0.0033 'International Tables Vol C Tables 4.2.6.8 and 6.1.1.4'
O O 0.0106 0.0060 'International Tables Vol C Tables 4.2.6.8 and 6.1.1.4'
Br Br -0.2901 2.4595 'International Tables Vol C Tables 4.2.6.8 and 6.1.1.4'
Pd Pd -0.9988 1.0072 'International Tables Vol C Tables 4.2.6.8 and 6.1.1.4'

loop_
_geom_angle_atom_site_label_1
_geom_angle_atom_site_label_2
_geom_angle_atom_site_label_3
_geom_angle
C29 Pd1 N1 176.3(3)
C29 Pd1 C26 93.0(3)
N1 Pd1 C26 83.3(2)
C29 Pd1 Br1 91.0(2)
N1 Pd1 Br1 92.68(15)
C26 Pd1 Br1 175.58(18)
C24 O2 C25 115.1(6)
C27 O4 C28 115.9(6)
C1 N1 C16 119.8(5)
C1 N1 Pd1 122.7(4)
C16 N1 Pd1 114.5(4)
C1 N2 C2 124.1(5)
C1 N2 H2 118.0
C2 N2 H2 118.0
C1 N3 C9 127.2(6)
C1 N3 H3 116.4
C9 N3 H3 116.4
C29 N4 C30 176.4(9)
N1 C1 N3 123.1(6)
N1 C1 N2 119.0(6)
N3 C1 N2 117.9(6)
C3 C2 C7 121.9(7)
C3 C2 N2 120.1(6)
C7 C2 N2 117.8(6)
C2 C3 C4 119.9(7)
C2 C3 H3A 120.1
C4 C3 H3A 120.1
C3 C4 C5 118.4(7)
C3 C4 H4 120.8
C5 C4 H4 120.8
C6 C5 C4 121.1(7)
C6 C5 H5 119.4
C4 C5 H5 119.4
C5 C6 C7 120.9(7)
C5 C6 H6 119.6
C7 C6 H6 119.6
C6 C7 C2 117.7(7)
C6 C7 C8 122.6(7)
C2 C7 C8 119.6(7)
C7 C8 H8A 109.5
C7 C8 H8B 109.5
H8A C8 H8B 109.5
C7 C8 H8C 109.5
H8A C8 H8C 109.5
H8B C8 H8C 109.5
C14 C9 C10 122.0(6)
C14 C9 N3 118.8(6)
C10 C9 N3 119.0(6)
C11 C10 C9 119.1(7)
C11 C10 H10 120.5
C9 C10 H10 120.5
C10 C11 C12 119.8(7)
C10 C11 H11 120.1
C12 C11 H11 120.1
C13 C12 C11 120.0(7)
C13 C12 H12 120.0
C11 C12 H12 120.0
C12 C13 C14 121.6(7)
C12 C13 H13 119.2
C14 C13 H13 119.2
C9 C14 C13 117.4(7)
C9 C14 C15 121.0(6)
C13 C14 C15 121.6(6)
C14 C15 H15A 109.5
C14 C15 H15B 109.5
H15A C15 H15B 109.5
C14 C15 H15C 109.5
H15A C15 H15C 109.5
H15B C15 H15C 109.5
C17 C16 C21 123.4(6)
C17 C16 N1 117.2(6)
C21 C16 N1 119.2(6)
C16 C17 C18 117.1(6)
C16 C17 C23 120.6(6)
C18 C17 C23 122.3(6)
C19 C18 C17 121.4(7)
C19 C18 H18 119.3
C17 C18 H18 119.3
C18 C19 C20 120.2(7)
C18 C19 H19 119.9
C20 C19 H19 119.9
C21 C20 C19 121.6(7)
C21 C20 H20 119.2
C19 C20 H20 119.2
C20 C21 C16 116.2(6)
C20 C21 C22 122.6(7)
C16 C21 C22 121.1(6)
C21 C22 H22A 109.5
C21 C22 H22B 109.5
H22A C22 H22B 109.5
C21 C22 H22C 109.5
H22A C22 H22C 109.5
H22B C22 H22C 109.5
C26 C23 C24 116.4(6)
C26 C23 C17 124.4(6)
C24 C23 C17 119.1(6)
O1 C24 O2 121.8(7)
O1 C24 C23 125.2(6)
O2 C24 C23 112.9(6)
O2 C25 H25A 109.5
O2 C25 H25B 109.5
H25A C25 H25B 109.5
O2 C25 H25C 109.5
H25A C25 H25C 109.5
H25B C25 H25C 109.5
C23 C26 C27 123.8(7)
C23 C26 Pd1 121.4(5)
C27 C26 Pd1 114.4(5)
O3 C27 O4 122.4(7)
O3 C27 C26 125.8(7)
O4 C27 C26 111.8(6)
O4 C28 H28A 109.5
O4 C28 H28B 109.5
H28A C28 H28B 109.5
O4 C28 H28C 109.5
H28A C28 H28C 109.5
H28B C28 H28C 109.5
N4 C29 Pd1 176.7(6)
C32' C30 C31' 137(2)
C32' C30 N4 113.7(14)
C31' C30 N4 108.8(14)
C32' C30 C31 127.8(17)
C31' C30 C31 30.6(12)
N4 C30 C31 111.9(10)
C32' C30 C32 34.5(13)
C31' C30 C32 122.5(15)
N4 C30 C32 110.1(10)
C31 C30 C32 136.8(12)
C32' C30 C33 60.8(15)
C31' C30 C33 117.4(16)
N4 C30 C33 100.0(9)
C31 C30 C33 87.4(11)
C32 C30 C33 95.4(11)
C32' C30 C33' 102.7(16)
C31' C30 C33' 63.9(15)
N4 C30 C33' 99.3(10)
C31 C30 C33' 93.8(12)
C32 C30 C33' 69.3(11)
C33 C30 C33' 158.6(12)
C31' C31 C30 72(3)
C31 C31' C30 77(3)
C31 C31' C33' 142(4)
C30 C31' C33' 67.3(14)
C32' C32 C30 65(2)
C32' C32 C33' 125(3)
C30 C32 C33' 62.2(9)
C32 C32' C30 80(3)
C32 C32' C33 151(3)
C30 C32' C33 71.0(16)
C32' C33 C30 48.1(12)
C31' C33' C30 48.8(12)
C31' C33' C32 91.6(14)
C30 C33' C32 48.5(8)

loop_
_geom_bond_atom_site_label_1
_geom_bond_atom_site_label_2
_geom_bond_distance
Pd1 C29 1.945(7)
Pd1 N1 2.035(5)
Pd1 C26 2.048(8)
Pd1 Br1 2.4977(10)
O1 C24 1.200(8)
O2 C24 1.344(8)
O2 C25 1.437(9)
O3 C27 1.215(8)
O4 C27 1.341(9)
O4 C28 1.451(9)
N1 C1 1.286(8)
N1 C16 1.439(8)
N2 C1 1.370(9)
N2 C2 1.441(8)
N2 H2 0.8600
N3 C1 1.358(8)
N3 C9 1.432(8)
N3 H3 0.8600
N4 C29 1.146(9)
N4 C30 1.461(12)
C2 C3 1.366(9)
C2 C7 1.389(10)
C3 C4 1.382(10)
C3 H3A 0.9300
C4 C5 1.396(11)
C4 H4 0.9300
C5 C6 1.359(11)
C5 H5 0.9300
C6 C7 1.383(10)
C6 H6 0.9300
C7 C8 1.500(10)
C8 H8A 0.9600
C8 H8B 0.9600
C8 H8C 0.9600
C9 C14 1.378(9)
C9 C10 1.405(10)
C10 C11 1.382(10)
C10 H10 0.9300
C11 C12 1.393(10)
C11 H11 0.9300
C12 C13 1.377(11)
C12 H12 0.9300
C13 C14 1.400(10)
C13 H13 0.9300
C14 C15 1.504(10)
C15 H15A 0.9600
C15 H15B 0.9600
C15 H15C 0.9600
C16 C17 1.396(9)
C16 C21 1.414(9)
C17 C18 1.405(10)
C17 C23 1.482(9)
C18 C19 1.361(10)
C18 H18 0.9300
C19 C20 1.401(11)
C19 H19 0.9300
C20 C21 1.393(10)
C20 H20 0.9300
C21 C22 1.474(10)
C22 H22A 0.9600
C22 H22B 0.9600
C22 H22C 0.9600
C23 C26 1.329(9)
C23 C24 1.466(10)
C25 H25A 0.9600
C25 H25B 0.9600
C25 H25C 0.9600
C26 C27 1.453(9)
C28 H28A 0.9600
C28 H28B 0.9600
C28 H28C 0.9600
C30 C32' 1.37(3)
C30 C31' 1.43(3)
C30 C31 1.47(2)
C30 C32 1.489(19)
C30 C33 1.74(2)
C30 C33' 1.759(16)
C31 C31' 0.77(3)
C31' C33' 1.71(4)
C32 C32' 0.86(3)
C32 C33' 1.86(3)
C32' C33 1.61(4)

loop_
_geom_torsion_atom_site_label_1
_geom_torsion_atom_site_label_2
_geom_torsion_atom_site_label_3
_geom_torsion_atom_site_label_4
_geom_torsion
C29 Pd1 N1 C1 -97(4)
C26 Pd1 N1 C1 -97.4(5)
Br1 Pd1 N1 C1 80.8(5)
C29 Pd1 N1 C16 63(4)
C26 Pd1 N1 C16 62.7(4)
Br1 Pd1 N1 C16 -119.1(4)
C16 N1 C1 N3 -10.7(9)
Pd1 N1 C1 N3 148.4(5)
C16 N1 C1 N2 169.9(5)
Pd1 N1 C1 N2 -31.0(8)
C9 N3 C1 N1 153.8(6)
C9 N3 C1 N2 -26.8(9)
C2 N2 C1 N1 133.9(6)
C2 N2 C1 N3 -45.5(8)
C1 N2 C2 C3 -27.5(9)
C1 N2 C2 C7 157.6(6)
C7 C2 C3 C4 -3.2(10)
N2 C2 C3 C4 -177.9(6)
C2 C3 C4 C5 1.6(10)
C3 C4 C5 C6 1.0(10)
C4 C5 C6 C7 -2.1(10)
C5 C6 C7 C2 0.5(9)
C5 C6 C7 C8 180.0(6)
C3 C2 C7 C6 2.1(9)
N2 C2 C7 C6 176.9(6)
C3 C2 C7 C8 -177.3(6)
N2 C2 C7 C8 -2.5(9)
C1 N3 C9 C14 145.9(7)
C1 N3 C9 C10 -39.4(10)
C14 C9 C10 C11 -1.9(11)
N3 C9 C10 C11 -176.3(6)
C9 C10 C11 C12 2.1(11)
C10 C11 C12 C13 -0.7(11)
C11 C12 C13 C14 -1.0(11)
C10 C9 C14 C13 0.2(10)
N3 C9 C14 C13 174.7(6)
C10 C9 C14 C15 178.2(6)
N3 C9 C14 C15 -7.3(10)
C12 C13 C14 C9 1.2(10)
C12 C13 C14 C15 -176.8(6)
C1 N1 C16 C17 107.8(7)
Pd1 N1 C16 C17 -53.0(6)
C1 N1 C16 C21 -77.1(7)
Pd1 N1 C16 C21 122.2(5)
C21 C16 C17 C18 2.1(9)
N1 C16 C17 C18 177.0(5)
C21 C16 C17 C23 -177.3(6)
N1 C16 C17 C23 -2.3(8)
C16 C17 C18 C19 -1.8(9)
C23 C17 C18 C19 177.5(6)
C17 C18 C19 C20 0.3(10)
C18 C19 C20 C21 1.1(10)
C19 C20 C21 C16 -0.8(9)
C19 C20 C21 C22 177.4(6)
C17 C16 C21 C20 -0.8(9)
N1 C16 C21 C20 -175.6(5)
C17 C16 C21 C22 -179.0(6)
N1 C16 C21 C22 6.1(9)
C16 C17 C23 C26 34.5(10)
C18 C17 C23 C26 -144.8(7)
C16 C17 C23 C24 -143.2(6)
C18 C17 C23 C24 37.5(9)
C25 O2 C24 O1 4.6(10)
C25 O2 C24 C23 -177.6(6)
C26 C23 C24 O1 29.3(10)
C17 C23 C24 O1 -152.9(7)
C26 C23 C24 O2 -148.5(6)
C17 C23 C24 O2 29.4(8)
C24 C23 C26 C27 0.6(10)
C17 C23 C26 C27 -177.2(6)
C24 C23 C26 Pd1 173.9(4)
C17 C23 C26 Pd1 -3.8(9)
C29 Pd1 C26 C23 144.7(6)
N1 Pd1 C26 C23 -35.3(5)
Br1 Pd1 C26 C23 -59(3)
C29 Pd1 C26 C27 -41.4(5)
N1 Pd1 C26 C27 138.6(5)
Br1 Pd1 C26 C27 115(2)
C28 O4 C27 O3 7.7(11)
C28 O4 C27 C26 -172.8(6)
C23 C26 C27 O3 -107.9(9)
Pd1 C26 C27 O3 78.4(8)
C23 C26 C27 O4 72.7(9)
Pd1 C26 C27 O4 -101.0(6)
C30 N4 C29 Pd1 -85(18)
N1 Pd1 C29 N4 124(11)
C26 Pd1 C29 N4 124(13)
Br1 Pd1 C29 N4 -54(13)
C29 N4 C30 C32' -39(13)
C29 N4 C30 C31' 147(12)
C29 N4 C30 C31 114(12)
C29 N4 C30 C32 -76(13)
C29 N4 C30 C33 23(13)
C29 N4 C30 C33' -148(12)
C32' C30 C31 C31' -121(3)
N4 C30 C31 C31' 90(3)
C32 C30 C31 C31' -75(3)
C33 C30 C31 C31' -170(3)
C33' C30 C31 C31' -11(3)
C30 C31 C31' C33' 19(5)
C32' C30 C31' C31 87(4)
N4 C30 C31' C31 -101(3)
C32 C30 C31' C31 128(3)
C33 C30 C31' C31 11(3)
C33' C30 C31' C31 167(3)
C32' C30 C31' C33' -80(3)
N4 C30 C31' C33' 91.3(13)
C31 C30 C31' C33' -167(3)
C32 C30 C31' C33' -38.9(19)
C33 C30 C31' C33' -156.1(14)
C31' C30 C32 C32' -127(3)
N4 C30 C32 C32' 103(3)
C31 C30 C32 C32' -92(3)
C33 C30 C32 C32' 0(3)
C33' C30 C32 C32' -164(3)
C32' C30 C32 C33' 164(3)
C31' C30 C32 C33' 37(2)
N4 C30 C32 C33' -92.7(11)
C31 C30 C32 C33' 72.7(19)
C33 C30 C32 C33' 164.6(12)
C33' C32 C32' C30 -17(3)
C30 C32 C32' C33 0(6)
C33' C32 C32' C33 -17(8)
C31' C30 C32' C32 80(4)
N4 C30 C32' C32 -91(2)
C31 C30 C32' C32 120(2)
C33 C30 C32' C32 -180(3)
C33' C30 C32' C32 15(3)
C31' C30 C32' C33 -100(3)
N4 C30 C32' C33 88.5(14)
C31 C30 C32' C33 -60(2)
C32 C30 C32' C33 180(3)
C33' C30 C32' C33 -165.3(13)
C32 C32' C33 C30 0(6)
C31' C30 C33 C32' 131(2)
N4 C30 C33 C32' -111.6(16)
C31 C30 C33 C32' 136.7(17)
C32 C30 C33 C32' -0.1(17)
C33' C30 C33 C32' 43(4)
C31 C31' C33' C30 -20(5)
C31 C31' C33' C32 5(6)
C30 C31' C33' C32 25.1(12)
C32' C30 C33' C31' 136(2)
N4 C30 C33' C31' -106.5(16)
C31 C30 C33' C31' 6.4(17)
C32 C30 C33' C31' 145.5(18)
C33 C30 C33' C31' 99(4)
C32' C30 C33' C32 -9.0(16)
C31' C30 C33' C32 -145.5(18)
N4 C30 C33' C32 108.0(10)
C31 C30 C33' C32 -139.1(12)
C33 C30 C33' C32 -46(3)
C32' C32 C33' C31' -8(3)
C30 C32 C33' C31' -25.3(13)
C32' C32 C33' C30 17(3)
